data_7012693
loop_
_publ_author_name
'Avent, Anthony G.'
'Hitchcock, Peter B.'
'Khvostov, Alexei V.'
'Lappert, Michael F.'
'Protchenko, Andrey V.'

_publ_section_title
;
 Synthesis and structures of the ytterbium(ii)&#x00A0;\b-diketiminates
 [Yb{N(SiMe3)C(R2)C(H)C(R4)N(SiMe3)}2]&#x00A0;(R2&#x00A0;= R4&#x00A0;=
 Ph, C6H4Me-4, or C6H4Ph-4; or R2&#x00A0;= C6H4Me-4, R4&#x00A0;=
 1-adamantyl)
;
_journal_issue 6
_journal_name_full 'Dalton Transactions'
_journal_page_first 1070
_journal_paper_doi 10.1039/b300204g
_journal_year 2003
_chemical_compound_source 'synthesis as described'
_chemical_formula_moiety 'C42 H58 N4 Si4 Yb1'
_chemical_formula_sum 'C42 H58 N4 Si4 Yb'
_chemical_formula_weight 904.32
_chemical_name_common sep501
_space_group_IT_number 2
_symmetry_cell_setting triclinic
_symmetry_Int_Tables_number 2
_symmetry_space_group_name_Hall '-P 1'
_symmetry_space_group_name_H-M 'P -1'
_atom_sites_solution_hydrogens geom
_atom_sites_solution_primary direct
_atom_sites_solution_secondary difmap
_audit_conform_dict_location ftp://ftp.iucr.org/cifdics/cif_core.dic
_audit_conform_dict_name cif_core.dic
_audit_conform_dict_version 2.1
_audit_creation_date 2001-09-11T14:37:11-00:00
_audit_creation_method 'WinGX routine CIF_UPDATE'
_cell_angle_alpha 103.340(5)
_cell_angle_beta 108.799(5)
_cell_angle_gamma 100.987(6)
_cell_formula_units_Z 2
_cell_length_a 13.1217(14)
_cell_length_b 13.6826(15)
_cell_length_c 14.1141(16)
_cell_measurement_reflns_used 11519
_cell_measurement_temperature 173(2)
_cell_measurement_theta_max 21.967
_cell_measurement_theta_min 3.705
_cell_measurement_wavelength 0.71073
_cell_volume 2235.5(4)
_computing_cell_refinement 'HKL Scalepack (Otwinowski & Minor 1997)'
_computing_data_reduction 'HKL Denzo and Scalepack (Otwinowski & Minor 1997)'
_computing_molecular_graphics 'Ortep-3 for Windows (Farrugia, 1997)'
_computing_publication_material 'WinGX publication routines (Farrugia, 1999)'
_computing_structure_refinement 'SHELXL-97 (Sheldrick, 1997)'
_computing_structure_solution 'SHELXS-97 (Sheldrick, 1997)'
_diffrn_ambient_temperature 173(2)
_diffrn_measured_fraction_theta_full 0.986
_diffrn_measured_fraction_theta_max 0.986
_diffrn_measurement_device KappaCCD
_diffrn_measurement_method CCD
_diffrn_radiation_monochromator graphite
_diffrn_radiation_probe x-ray
_diffrn_radiation_type MoK\a
_diffrn_radiation_wavelength 0.71073
_diffrn_reflns_av_R_equivalents 0.0793
_diffrn_reflns_av_unetI/netI 0.1128
_diffrn_reflns_limit_h_max 13
_diffrn_reflns_limit_h_min -13
_diffrn_reflns_limit_k_max 14
_diffrn_reflns_limit_k_min -14
_diffrn_reflns_limit_l_max 13
_diffrn_reflns_limit_l_min -14
_diffrn_reflns_number 10932
_diffrn_reflns_theta_full 21.94
_diffrn_reflns_theta_max 21.94
_diffrn_reflns_theta_min 3.75
_exptl_absorpt_coefficient_mu 2.231
_exptl_absorpt_correction_T_max 0.767
_exptl_absorpt_correction_T_min 0.726
_exptl_absorpt_correction_type multi-scan
_exptl_absorpt_process_details
;
[c.f. r.h. blessing, acta cryst. (1995), a51, 33-38]
;
_exptl_crystal_colour black
_exptl_crystal_density_diffrn 1.343
_exptl_crystal_density_method 'not measured'
_exptl_crystal_description prism
_exptl_crystal_F_000 928
_exptl_crystal_size_max 0.2
_exptl_crystal_size_mid 0.1
_exptl_crystal_size_min 0.1
_refine_diff_density_max 1.867
_refine_diff_density_min -1.278
_refine_diff_density_rms 0.159
_refine_ls_extinction_method none
_refine_ls_goodness_of_fit_ref 1.05
_refine_ls_hydrogen_treatment mixed
_refine_ls_matrix_type full
_refine_ls_number_parameters 318
_refine_ls_number_reflns 5369
_refine_ls_number_restraints 0
_refine_ls_restrained_S_all 1.05
_refine_ls_R_factor_all 0.0938
_refine_ls_R_factor_gt 0.0667
_refine_ls_shift/su_max 0.001
_refine_ls_shift/su_mean 0
_refine_ls_structure_factor_coef Fsqd
_refine_ls_weighting_details 'calc w=1/[\s^2^(Fo^2^)+(0.0614P)^2^+14.6008P] where P=(Fo^2^+2Fc^2^)/3'
_refine_ls_weighting_scheme calc
_refine_ls_wR_factor_gt 0.1524
_refine_ls_wR_factor_ref 0.1651
_reflns_number_gt 4096
_reflns_number_total 5369
_reflns_threshold_expression >2sigma(I)
_cod_data_source_file b300204g.txt
_cod_data_source_block sep501
_cod_original_sg_symbol_H-M P-1
_cod_database_code 7012693

loop_
_symmetry_equiv_pos_as_xyz
'x, y, z'
'-x, -y, -z'

loop_
_atom_site_label
_atom_site_type_symbol
_atom_site_fract_x
_atom_site_fract_y
_atom_site_fract_z
_atom_site_U_iso_or_equiv
_atom_site_adp_type
_atom_site_occupancy
_atom_site_symmetry_multiplicity
_atom_site_calc_flag
_atom_site_refinement_flags
_atom_site_disorder_assembly
_atom_site_disorder_group
Yb Yb 0.89054(5) 0.62549(4) 0.74134(4) 0.0349(2) Uani 1 1 d . . .
Si1 Si 0.8426(3) 0.3631(3) 0.6240(3) 0.0374(9) Uani 1 1 d . . .
Si2 Si 0.8540(3) 0.7984(3) 0.9419(3) 0.0400(9) Uani 1 1 d . . .
Si3 Si 0.6927(3) 0.6786(3) 0.5453(3) 0.0403(9) Uani 1 1 d . . .
Si4 Si 1.1741(3) 0.6664(3) 0.8578(3) 0.0363(9) Uani 1 1 d . . .
N1 N 0.8174(7) 0.4429(7) 0.7240(7) 0.032(2) Uani 1 1 d . . .
N2 N 0.8159(8) 0.6647(8) 0.8770(7) 0.036(3) Uani 1 1 d . A .
N3 N 0.8387(8) 0.7128(9) 0.6119(9) 0.050(3) Uani 1 1 d . B .
N4 N 1.0809(8) 0.7052(7) 0.7654(7) 0.031(2) Uani 1 1 d . B .
C1 C 0.7548(10) 0.4143(10) 0.7755(9) 0.036(3) Uani 1 1 d . . .
C2 C 0.7210(10) 0.4803(10) 0.8453(9) 0.036(3) Uani 1 1 d . A .
H2 H 0.6688 0.4423 0.8667 0.043 Uiso 1 1 calc R . .
C3 C 0.7474(9) 0.5889(10) 0.8897(8) 0.033(3) Uani 1 1 d . . .
C4 C 0.7149(10) 0.2552(10) 0.5253(9) 0.045(4) Uani 1 1 d . . .
H4A H 0.652 0.2844 0.5021 0.068 Uiso 1 1 calc R . .
H4B H 0.6951 0.2024 0.5578 0.068 Uiso 1 1 calc R . .
H4C H 0.7311 0.2225 0.4643 0.068 Uiso 1 1 calc R . .
C5 C 0.9623(11) 0.3091(11) 0.6681(11) 0.054(4) Uani 1 1 d . . .
H5A H 0.9457 0.2609 0.7064 0.081 Uiso 1 1 calc R . .
H5B H 1.0302 0.3666 0.7147 0.081 Uiso 1 1 calc R . .
H5C H 0.9745 0.2713 0.6066 0.081 Uiso 1 1 calc R . .
C6 C 0.8843(12) 0.4528(10) 0.5518(10) 0.052(4) Uani 1 1 d . . .
H6A H 0.8241 0.4844 0.5262 0.079 Uiso 1 1 calc R . .
H6B H 0.8973 0.4126 0.4918 0.079 Uiso 1 1 calc R . .
H6C H 0.9534 0.5082 0.5996 0.079 Uiso 1 1 calc R . .
C7 C 0.913(2) 0.8378(14) 1.0878(13) 0.118(9) Uani 1 1 d . . .
H7A H 0.9715 0.804 1.1114 0.177 Uiso 1 1 calc R . .
H7B H 0.8529 0.8161 1.1124 0.177 Uiso 1 1 calc R . .
H7C H 0.9451 0.9141 1.1168 0.177 Uiso 1 1 calc R . .
C8 C 0.7449(18) 0.8656(17) 0.9052(16) 0.129(9) Uani 1 1 d . . .
H8A H 0.7113 0.8476 0.8282 0.194 Uiso 1 1 calc R . .
H8B H 0.779 0.9417 0.9364 0.194 Uiso 1 1 calc R . .
H8C H 0.6866 0.8434 0.9313 0.194 Uiso 1 1 calc R . .
C9 C 0.967(2) 0.8558(13) 0.902(2) 0.179(15) Uani 1 1 d . . .
H9A H 0.9387 0.8369 0.8254 0.268 Uiso 1 1 calc R . .
H9B H 1.0308 0.8286 0.9277 0.268 Uiso 1 1 calc R . .
H9C H 0.9905 0.9323 0.9333 0.268 Uiso 1 1 calc R . .
C10 C 0.7110(6) 0.2992(4) 0.7612(6) 0.027(3) Uiso 1 1 d G . .
C11 C 0.7852(4) 0.2408(6) 0.7883(6) 0.040(3) Uiso 1 1 d G . .
H11 H 0.8639 0.274 0.82 0.048 Uiso 1 1 calc R . .
C12 C 0.7442(6) 0.1336(6) 0.7690(7) 0.052(4) Uiso 1 1 d G . .
H12 H 0.7949 0.0937 0.7875 0.062 Uiso 1 1 calc R . .
C13 C 0.6291(7) 0.0850(4) 0.7225(7) 0.061(4) Uiso 1 1 d G . .
H13 H 0.6011 0.0118 0.7093 0.073 Uiso 1 1 calc R . .
C14 C 0.5549(5) 0.1435(6) 0.6954(7) 0.057(4) Uiso 1 1 d G . .
H14 H 0.4762 0.1102 0.6636 0.068 Uiso 1 1 calc R . .
C15 C 0.5959(5) 0.2506(6) 0.7147(6) 0.043(3) Uiso 1 1 d G . .
H15 H 0.5452 0.2905 0.6962 0.051 Uiso 1 1 calc R . .
C22 C 0.9136(10) 0.7909(11) 0.6058(11) 0.048(4) Uani 1 1 d . . .
C23 C 1.0310(10) 0.8215(11) 0.6593(11) 0.051(4) Uani 1 1 d . B .
H23 H 1.0684 0.8799 0.6455 0.061 Uiso 1 1 calc R . .
C24 C 1.1059(9) 0.7834(10) 0.7300(9) 0.034(3) Uani 1 1 d . . .
C25 C 0.6369(10) 0.5909(11) 0.6108(10) 0.053(4) Uani 1 1 d . . .
H25A H 0.6693 0.5319 0.6068 0.079 Uiso 1 1 calc R . .
H25B H 0.5549 0.5642 0.5753 0.079 Uiso 1 1 calc R . .
H25C H 0.6571 0.6302 0.6849 0.079 Uiso 1 1 calc R . .
C26 C 0.6431(13) 0.6008(14) 0.4039(11) 0.074(5) Uani 1 1 d . . .
H26A H 0.6771 0.543 0.3974 0.111 Uiso 1 1 calc R . .
H26B H 0.6649 0.646 0.3648 0.111 Uiso 1 1 calc R . .
H26C H 0.561 0.5724 0.3749 0.111 Uiso 1 1 calc R . .
C27 C 0.6271(11) 0.7869(12) 0.5561(12) 0.061(4) Uani 1 1 d . . .
H27A H 0.653 0.8285 0.6304 0.092 Uiso 1 1 calc R . .
H27B H 0.5452 0.7578 0.5271 0.092 Uiso 1 1 calc R . .
H27C H 0.6485 0.8318 0.5165 0.092 Uiso 1 1 calc R . .
C28 C 1.0844(10) 0.5901(11) 0.9127(10) 0.044(3) Uani 1 1 d . . .
H28A H 1.0249 0.5319 0.855 0.067 Uiso 1 1 calc R . .
H28B H 1.0504 0.6365 0.9484 0.067 Uiso 1 1 calc R . .
H28C H 1.1312 0.5624 0.9631 0.067 Uiso 1 1 calc R . .
C29 C 1.2383(11) 0.5748(10) 0.7926(11) 0.050(4) Uani 1 1 d . . .
H29A H 1.1789 0.5189 0.7324 0.074 Uiso 1 1 calc R . .
H29B H 1.2797 0.5439 0.8432 0.074 Uiso 1 1 calc R . .
H29C H 1.29 0.6135 0.768 0.074 Uiso 1 1 calc R . .
C30 C 1.2844(11) 0.7751(10) 0.9739(9) 0.044(3) Uani 1 1 d . . .
H30A H 1.2485 0.8219 1.0063 0.066 Uiso 1 1 calc R . .
H30B H 1.3366 0.8148 0.9505 0.066 Uiso 1 1 calc R . .
H30C H 1.3258 0.7453 1.0257 0.066 Uiso 1 1 calc R . .
C37 C 1.2271(5) 0.8501(6) 0.7678(6) 0.031(3) Uiso 1 1 d G B .
C38 C 1.3051(6) 0.8060(5) 0.7411(6) 0.038(3) Uiso 1 1 d G . .
H38 H 1.282 0.7356 0.6965 0.046 Uiso 1 1 calc R B .
C39 C 1.4170(5) 0.8650(6) 0.7797(7) 0.052(4) Uiso 1 1 d G B .
H39 H 1.4703 0.8348 0.7614 0.062 Uiso 1 1 calc R . .
C40 C 1.4508(5) 0.9680(6) 0.8450(7) 0.051(4) Uiso 1 1 d G . .
H40 H 1.5272 1.0083 0.8713 0.061 Uiso 1 1 calc R B .
C41 C 1.3728(6) 1.0121(5) 0.8717(6) 0.055(4) Uiso 1 1 d G B .
H41 H 1.3959 1.0825 0.9163 0.066 Uiso 1 1 calc R . .
C42 C 1.2610(6) 0.9531(6) 0.8331(6) 0.050(4) Uiso 1 1 d G . .
H42 H 1.2077 0.9833 0.8513 0.06 Uiso 1 1 calc R B .
C16 C 0.6759(14) 0.6222(13) 0.9526(13) 0.027(8) Uiso 0.53(2) 1 d PG A 1
C17 C 0.5940(14) 0.6707(15) 0.9164(10) 0.049(8) Uiso 0.53(2) 1 d PG A 1
H17 H 0.5806 0.6844 0.8512 0.059 Uiso 0.53(2) 1 calc PR A 1
C18 C 0.5318(12) 0.6993(15) 0.9758(13) 0.049(8) Uiso 0.53(2) 1 d PG A 1
H18 H 0.4758 0.7324 0.9511 0.059 Uiso 0.53(2) 1 calc PR A 1
C19 C 0.5515(14) 0.6792(13) 1.0713(13) 0.053(8) Uiso 0.53(2) 1 d PG A 1
H19 H 0.509 0.6987 1.1119 0.064 Uiso 0.53(2) 1 calc PR A 1
C20 C 0.6334(17) 0.6307(14) 1.1075(12) 0.042(7) Uiso 0.53(2) 1 d PG A 1
H20 H 0.6469 0.617 1.1728 0.05 Uiso 0.53(2) 1 calc PR A 1
C21 C 0.6956(15) 0.6022(13) 1.0481(14) 0.047(7) Uiso 0.53(2) 1 d PG A 1
H21 H 0.7516 0.569 1.0728 0.056 Uiso 0.53(2) 1 calc PR A 1
C31 C 0.8750(16) 0.8743(19) 0.5538(17) 0.037(8) Uiso 0.50(4) 1 d PG B 1
C32 C 0.848(2) 0.9611(16) 0.6017(13) 0.064(10) Uiso 0.50(4) 1 d PG B 1
H32 H 0.8607 0.9785 0.6745 0.077 Uiso 0.50(4) 1 calc PR B 1
C33 C 0.803(2) 1.0225(13) 0.5431(16) 0.064(10) Uiso 0.50(4) 1 d PG B 1
H33 H 0.7849 1.0818 0.5759 0.076 Uiso 0.50(4) 1 calc PR B 1
C34 C 0.7850(15) 0.9971(17) 0.4366(17) 0.035(8) Uiso 0.50(4) 1 d PG B 1
H34 H 0.7542 1.039 0.3966 0.043 Uiso 0.50(4) 1 calc PR B 1
C35 C 0.812(2) 0.910(2) 0.3887(17) 0.052(9) Uiso 0.50(4) 1 d PG B 1
H35 H 0.7993 0.893 0.316 0.063 Uiso 0.50(4) 1 calc PR B 1
C36 C 0.857(2) 0.849(2) 0.447(2) 0.040(8) Uiso 0.50(4) 1 d PG B 1
H36 H 0.875 0.7896 0.4145 0.048 Uiso 0.50(4) 1 calc PR B 1
C16A C 0.6947(15) 0.6138(15) 0.9687(13) 0.041(11) Uiso 0.47(2) 1 d PG A 2
C17A C 0.5830(15) 0.6140(18) 0.9309(11) 0.056(9) Uiso 0.47(2) 1 d PG A 2
H17A H 0.5417 0.5949 0.8571 0.067 Uiso 0.47(2) 1 calc PR A 2
C18A C 0.5316(12) 0.6420(18) 1.0009(15) 0.055(9) Uiso 0.47(2) 1 d PG A 2
H18A H 0.4553 0.6421 0.9751 0.066 Uiso 0.47(2) 1 calc PR A 2
C19A C 0.5920(16) 0.6700(16) 1.1089(14) 0.064(10) Uiso 0.47(2) 1 d PG A 2
H19A H 0.5569 0.6891 1.1567 0.077 Uiso 0.47(2) 1 calc PR A 2
C20A C 0.7038(16) 0.6698(16) 1.1467(11) 0.044(8) Uiso 0.47(2) 1 d PG A 2
H20A H 0.7451 0.6889 1.2205 0.053 Uiso 0.47(2) 1 calc PR A 2
C21A C 0.7551(14) 0.6417(15) 1.0766(14) 0.035(7) Uiso 0.47(2) 1 d PG A 2
H21A H 0.8315 0.6416 1.1025 0.043 Uiso 0.47(2) 1 calc PR A 2
C31A C 0.8727(14) 0.8456(15) 0.5285(14) 0.021(7) Uiso 0.50(4) 1 d PG B 2
C32A C 0.8793(16) 0.9483(13) 0.5778(13) 0.029(8) Uiso 0.50(4) 1 d PG B 2
H32A H 0.913 0.9767 0.6525 0.035 Uiso 0.50(4) 1 calc PR B 2
C33A C 0.8365(17) 1.0095(11) 0.5179(16) 0.040(8) Uiso 0.50(4) 1 d PG B 2
H33A H 0.841 1.0797 0.5516 0.048 Uiso 0.50(4) 1 calc PR B 2
C34A C 0.7871(15) 0.9680(16) 0.4086(16) 0.042(8) Uiso 0.50(4) 1 d PG B 2
H34A H 0.7579 1.0098 0.3676 0.05 Uiso 0.50(4) 1 calc PR B 2
C35A C 0.7806(17) 0.8652(19) 0.3593(12) 0.044(8) Uiso 0.50(4) 1 d PG B 2
H35A H 0.7469 0.8368 0.2846 0.053 Uiso 0.50(4) 1 calc PR B 2
C36A C 0.8234(18) 0.8040(17) 0.4193(13) 0.026(7) Uiso 0.50(4) 1 d PG B 2
H36A H 0.8189 0.7338 0.3856 0.031 Uiso 0.50(4) 1 calc PR B 2

loop_
_atom_site_aniso_label
_atom_site_aniso_U_11
_atom_site_aniso_U_22
_atom_site_aniso_U_33
_atom_site_aniso_U_23
_atom_site_aniso_U_13
_atom_site_aniso_U_12
Yb 0.0365(3) 0.0393(4) 0.0352(4) 0.0187(3) 0.0181(3) 0.0086(2)
Si1 0.041(2) 0.040(2) 0.032(2) 0.0092(17) 0.0209(17) 0.0056(17)
Si2 0.049(2) 0.036(2) 0.043(2) 0.0168(18) 0.0238(19) 0.0124(18)
Si3 0.0283(18) 0.056(2) 0.037(2) 0.0227(19) 0.0111(17) 0.0075(18)
Si4 0.0344(19) 0.043(2) 0.029(2) 0.0156(17) 0.0067(16) 0.0090(17)
N1 0.034(5) 0.039(6) 0.020(5) 0.007(5) 0.013(5) 0.000(5)
N2 0.042(6) 0.040(6) 0.029(6) 0.012(5) 0.019(5) 0.004(5)
N3 0.030(6) 0.059(7) 0.071(8) 0.042(7) 0.018(6) 0.010(6)
N4 0.036(6) 0.032(6) 0.026(6) 0.015(5) 0.012(5) 0.007(5)
C1 0.035(7) 0.045(8) 0.032(7) 0.017(7) 0.014(6) 0.009(6)
C2 0.038(7) 0.036(8) 0.028(7) 0.007(6) 0.014(6) -0.001(6)
C3 0.032(7) 0.044(8) 0.015(6) 0.005(6) 0.005(5) 0.001(6)
C4 0.052(8) 0.053(9) 0.016(7) 0.003(6) 0.007(6) 0.005(7)
C5 0.053(8) 0.054(9) 0.065(10) 0.014(8) 0.038(8) 0.013(7)
C6 0.072(10) 0.045(9) 0.035(8) 0.008(7) 0.023(7) 0.005(8)
C7 0.19(2) 0.057(12) 0.048(11) -0.002(9) -0.016(13) 0.039(13)
C8 0.134(18) 0.117(18) 0.083(15) -0.020(13) -0.015(14) 0.079(16)
C9 0.27(3) 0.035(11) 0.30(4) -0.004(16) 0.25(3) 0.014(15)
C22 0.035(8) 0.065(10) 0.055(9) 0.039(8) 0.019(7) 0.011(7)
C23 0.029(7) 0.058(9) 0.074(10) 0.044(8) 0.023(7) -0.001(7)
C24 0.028(6) 0.055(8) 0.031(7) 0.025(7) 0.016(6) 0.019(6)
C25 0.039(8) 0.057(9) 0.043(9) 0.023(8) 0.002(7) -0.014(7)
C26 0.079(11) 0.119(15) 0.040(9) 0.041(10) 0.027(8) 0.035(11)
C27 0.047(8) 0.073(11) 0.056(10) 0.024(9) 0.008(8) 0.015(8)
C28 0.040(7) 0.061(9) 0.027(7) 0.018(7) 0.000(6) 0.018(7)
C29 0.039(7) 0.051(9) 0.062(10) 0.023(8) 0.021(7) 0.010(7)
C30 0.058(8) 0.048(8) 0.028(7) 0.013(7) 0.017(7) 0.015(7)

loop_
_atom_type_symbol
_atom_type_description
_atom_type_scat_dispersion_real
_atom_type_scat_dispersion_imag
_atom_type_scat_source
C C 0.0033 0.0016 'International Tables Vol C Tables 4.2.6.8 and 6.1.1.4'
H H 0 0 'International Tables Vol C Tables 4.2.6.8 and 6.1.1.4'
N N 0.0061 0.0033 'International Tables Vol C Tables 4.2.6.8 and 6.1.1.4'
Si Si 0.0817 0.0704 'International Tables Vol C Tables 4.2.6.8 and 6.1.1.4'
Yb Yb -0.385 5.5486 'International Tables Vol C Tables 4.2.6.8 and 6.1.1.4'

loop_
_geom_angle_atom_site_label_1
_geom_angle_atom_site_label_2
_geom_angle_atom_site_label_3
_geom_angle
_geom_angle_site_symmetry_1
_geom_angle_site_symmetry_3
_geom_angle_publ_flag
N3 Yb N4 85.4(3) . . ?
N3 Yb N2 114.0(4) . . ?
N4 Yb N2 123.6(3) . . ?
N3 Yb N1 128.2(3) . . ?
N4 Yb N1 124.0(3) . . ?
N2 Yb N1 86.0(3) . . ?
N1 Si1 C5 115.5(6) . . ?
N1 Si1 C6 104.5(6) . . ?
C5 Si1 C6 105.2(6) . . ?
N1 Si1 C4 113.9(5) . . ?
C5 Si1 C4 110.0(6) . . ?
C6 Si1 C4 106.8(6) . . ?
N2 Si2 C9 104.4(6) . . ?
N2 Si2 C8 116.6(8) . . ?
C9 Si2 C8 106.2(13) . . ?
N2 Si2 C7 115.7(7) . . ?
C9 Si2 C7 107.0(13) . . ?
C8 Si2 C7 106.3(10) . . ?
N3 Si3 C27 116.5(6) . . ?
N3 Si3 C25 103.8(5) . . ?
C27 Si3 C25 106.5(7) . . ?
N3 Si3 C26 113.6(7) . . ?
C27 Si3 C26 108.9(7) . . ?
C25 Si3 C26 106.7(7) . . ?
N4 Si4 C29 110.7(6) . . ?
N4 Si4 C30 115.8(5) . . ?
C29 Si4 C30 111.2(6) . . ?
N4 Si4 C28 104.9(5) . . ?
C29 Si4 C28 107.6(6) . . ?
C30 Si4 C28 106.0(6) . . ?
C1 N1 Si1 127.9(8) . . ?
C1 N1 Yb 121.6(8) . . ?
Si1 N1 Yb 109.8(4) . . ?
C3 N2 Si2 127.2(8) . . ?
C3 N2 Yb 120.3(8) . . ?
Si2 N2 Yb 112.3(4) . . ?
C22 N3 Si3 125.1(9) . . ?
C22 N3 Yb 122.1(8) . . ?
Si3 N3 Yb 111.9(5) . . ?
C24 N4 Si4 126.6(8) . . ?
C24 N4 Yb 121.5(7) . . ?
Si4 N4 Yb 110.3(4) . . ?
N1 C1 C2 127.4(11) . . ?
N1 C1 C10 119.3(10) . . ?
C2 C1 C10 113.3(9) . . ?
C3 C2 C1 134.3(11) . . ?
N2 C3 C2 129.1(11) . . ?
N2 C3 C16A 120.4(12) . . ?
C2 C3 C16A 110.2(12) . . ?
N2 C3 C16 117.0(11) . . ?
C2 C3 C16 113.6(11) . . ?
C16A C3 C16 12.5(10) . . ?
C11 C10 C15 120 . . ?
C11 C10 C1 120.4(6) . . ?
C15 C10 C1 119.5(6) . . ?
C12 C11 C10 120 . . ?
C13 C12 C11 120 . . ?
C12 C13 C14 120 . . ?
C15 C14 C13 120 . . ?
C14 C15 C10 120 . . ?
N3 C22 C23 126.6(11) . . ?
N3 C22 C31A 118.5(12) . . ?
C23 C22 C31A 114.7(12) . . ?
N3 C22 C31 121.2(12) . . ?
C23 C22 C31 111.0(12) . . ?
C31A C22 C31 16.8(9) . . ?
C22 C23 C24 133.6(11) . . ?
N4 C24 C23 128.1(10) . . ?
N4 C24 C37 120.8(9) . . ?
C23 C24 C37 111.1(9) . . ?
C38 C37 C42 120 . . ?
C38 C37 C24 119.8(7) . . ?
C42 C37 C24 120.2(7) . . ?
C37 C38 C39 120 . . ?
C38 C39 C40 120 . . ?
C39 C40 C41 120 . . ?
C42 C41 C40 120 . . ?
C41 C42 C37 120 . . ?
C17 C16 C21 120 . . ?
C17 C16 C3 122.1(12) . . ?
C21 C16 C3 117.9(12) . . ?
C16 C17 C18 120 . . ?
C17 C18 C19 120 . . ?
C20 C19 C18 120 . . ?
C19 C20 C21 120 . . ?
C20 C21 C16 120 . . ?
C32 C31 C36 120 . . ?
C32 C31 C22 125.9(14) . . ?
C36 C31 C22 113.8(14) . . ?
C31 C32 C33 120 . . ?
C34 C33 C32 120 . . ?
C35 C34 C33 120 . . ?
C34 C35 C36 120 . . ?
C35 C36 C31 120 . . ?
C17A C16A C21A 120 . . ?
C17A C16A C3 117.5(13) . . ?
C21A C16A C3 122.4(13) . . ?
C18A C17A C16A 120 . . ?
C17A C18A C19A 120 . . ?
C18A C19A C20A 120 . . ?
C19A C20A C21A 120 . . ?
C20A C21A C16A 120 . . ?
C32A C31A C36A 120 . . ?
C32A C31A C22 111.8(12) . . ?
C36A C31A C22 128.0(12) . . ?
C31A C32A C33A 120 . . ?
C34A C33A C32A 120 . . ?
C33A C34A C35A 120 . . ?
C36A C35A C34A 120 . . ?
C35A C36A C31A 120 . . ?

loop_
_geom_bond_atom_site_label_1
_geom_bond_atom_site_label_2
_geom_bond_distance
_geom_bond_site_symmetry_2
_geom_bond_publ_flag
Yb N3 2.396(10) . ?
Yb N4 2.405(9) . ?
Yb N2 2.418(9) . ?
Yb N1 2.423(9) . ?
Si1 N1 1.738(10) . ?
Si1 C5 1.851(14) . ?
Si1 C6 1.878(12) . ?
Si1 C4 1.879(12) . ?
Si2 N2 1.738(11) . ?
Si2 C9 1.845(18) . ?
Si2 C8 1.845(18) . ?
Si2 C7 1.852(17) . ?
Si3 N3 1.751(10) . ?
Si3 C27 1.851(15) . ?
Si3 C25 1.857(12) . ?
Si3 C26 1.859(15) . ?
Si4 N4 1.737(10) . ?
Si4 C29 1.871(14) . ?
Si4 C30 1.876(13) . ?
Si4 C28 1.890(12) . ?
N1 C1 1.323(14) . ?
N2 C3 1.323(14) . ?
N3 C22 1.347(15) . ?
N4 C24 1.311(14) . ?
C1 C2 1.416(17) . ?
C1 C10 1.512(13) . ?
C2 C3 1.398(17) . ?
C3 C16A 1.500(17) . ?
C3 C16 1.545(16) . ?
C10 C11 1.39 . ?
C10 C15 1.39 . ?
C11 C12 1.39 . ?
C12 C13 1.39 . ?
C13 C14 1.39 . ?
C14 C15 1.39 . ?
C22 C23 1.406(17) . ?
C22 C31A 1.480(16) . ?
C22 C31 1.571(19) . ?
C23 C24 1.427(16) . ?
C24 C37 1.524(12) . ?
C37 C38 1.39 . ?
C37 C42 1.39 . ?
C38 C39 1.39 . ?
C39 C40 1.39 . ?
C40 C41 1.39 . ?
C41 C42 1.39 . ?
C16 C17 1.39 . ?
C16 C21 1.39 . ?
C17 C18 1.39 . ?
C18 C19 1.39 . ?
C19 C20 1.39 . ?
C20 C21 1.39 . ?
C31 C32 1.39 . ?
C31 C36 1.39 . ?
C32 C33 1.39 . ?
C33 C34 1.39 . ?
C34 C35 1.39 . ?
C35 C36 1.39 . ?
C16A C17A 1.39 . ?
C16A C21A 1.39 . ?
C17A C18A 1.39 . ?
C18A C19A 1.39 . ?
C19A C20A 1.39 . ?
C20A C21A 1.39 . ?
C31A C32A 1.39 . ?
C31A C36A 1.39 . ?
C32A C33A 1.39 . ?
C33A C34A 1.39 . ?
C34A C35A 1.39 . ?
C35A C36A 1.39 . ?
